data_2220479
loop_
_publ_author_name
'Hu, Hongping'

_publ_section_title <i>catena</i>-Poly[[aqua(1,10-phenanthroline)cadmium(II)]-\m-benzene-1,4-dicarboxylato]
_journal_coeditor_code EZ2152
_journal_issue 1
_journal_name_full 'Acta Crystallographica Section E'
_journal_page_first m90
_journal_paper_doi 10.1107/S1600536808041913
_journal_volume 65
_journal_year 2009
_chemical_formula_iupac '[Cd (C8 H4 O4) (C12 H8 N2) (H2 O)]'
_chemical_formula_moiety 'C20 H14 Cd N2 O5'
_chemical_formula_sum 'C20 H14 Cd N2 O5'
_chemical_formula_weight 474.74
_chemical_name_systematic
;
<i>catena</i>-Poly[[aqua(1,10-phenanthroline)cadmium(II)]-\m-benzene-1,4-
dicarboxylato]
;
_space_group_IT_number 2
_symmetry_cell_setting triclinic
_symmetry_space_group_name_Hall '-P 1'
_symmetry_space_group_name_H-M 'P -1'
_atom_sites_solution_hydrogens geom
_atom_sites_solution_primary direct
_atom_sites_solution_secondary difmap
_cell_angle_alpha 104.6310(8)
_cell_angle_beta 104.0390(9)
_cell_angle_gamma 101.8920(7)
_cell_formula_units_Z 2
_cell_length_a 9.1831(5)
_cell_length_b 9.6550(6)
_cell_length_c 11.3600(7)
_cell_measurement_reflns_used 2096
_cell_measurement_temperature 298(2)
_cell_measurement_theta_max 26.7
_cell_measurement_theta_min 2.6
_cell_volume 906.28(9)
_computing_cell_refinement 'SMART (Bruker, 2007)'
_computing_data_collection 'SMART (Bruker, 2007)'
_computing_data_reduction 'SAINT-Plus (Bruker, 2007)'
_computing_molecular_graphics 'SHELXTL (Sheldrick, 2008)'
_computing_publication_material 'SHELXTL (Sheldrick, 2008)'
_computing_structure_refinement 'SHELXL97 (Sheldrick, 2008)'
_computing_structure_solution 'SHELXS97 (Sheldrick, 2008)'
_diffrn_ambient_temperature 298(2)
_diffrn_measured_fraction_theta_full 0.984
_diffrn_measured_fraction_theta_max 0.943
_diffrn_measurement_device_type 'Bruker SMART CCD area-detector'
_diffrn_measurement_method '\f and \w'
_diffrn_radiation_monochromator graphite
_diffrn_radiation_source 'fine-focus sealed tube'
_diffrn_radiation_type MoK\a
_diffrn_radiation_wavelength 0.71073
_diffrn_reflns_av_R_equivalents 0.018
_diffrn_reflns_av_sigmaI/netI 0.043
_diffrn_reflns_limit_h_max 11
_diffrn_reflns_limit_h_min -8
_diffrn_reflns_limit_k_max 12
_diffrn_reflns_limit_k_min -11
_diffrn_reflns_limit_l_max 13
_diffrn_reflns_limit_l_min -14
_diffrn_reflns_number 5387
_diffrn_reflns_theta_full 26.0
_diffrn_reflns_theta_max 27.5
_diffrn_reflns_theta_min 2.0
_diffrn_standards_decay_% 0
_diffrn_standards_interval_count 0
_diffrn_standards_number 0
_exptl_absorpt_coefficient_mu 1.24
_exptl_absorpt_correction_T_max 0.952
_exptl_absorpt_correction_T_min 0.888
_exptl_absorpt_correction_type multi-scan
_exptl_absorpt_process_details '(SADABS; Sheldrick, 1996)'
_exptl_crystal_colour colourless
_exptl_crystal_density_diffrn 1.74
_exptl_crystal_density_method 'not measured'
_exptl_crystal_description plate
_exptl_crystal_F_000 472
_exptl_crystal_size_max 0.10
_exptl_crystal_size_mid 0.08
_exptl_crystal_size_min 0.04
_refine_diff_density_max 0.44
_refine_diff_density_min -0.49
_refine_ls_extinction_method none
_refine_ls_goodness_of_fit_ref 1.07
_refine_ls_hydrogen_treatment mixed
_refine_ls_matrix_type full
_refine_ls_number_parameters 261
_refine_ls_number_reflns 3939
_refine_ls_number_restraints 0
_refine_ls_restrained_S_all 1.07
_refine_ls_R_factor_all 0.041
_refine_ls_R_factor_gt 0.033
_refine_ls_shift/su_max_lt 0.001
_refine_ls_shift/su_mean 0.000
_refine_ls_structure_factor_coef Fsqd
_refine_ls_weighting_details 'calc w=1/[\s^2^(Fo^2^)+(0.0384P)^2^+0.2384P] where P=(Fo^2^+2Fc^2^)/3'
_refine_ls_weighting_scheme calc
_refine_ls_wR_factor_gt 0.076
_refine_ls_wR_factor_ref 0.081
_reflns_number_gt 3428
_reflns_number_total 3939
_reflns_threshold_expression I>2\s(I)
_cod_data_source_file ez2152.cif
_cod_data_source_block I
_cod_database_code 2220479
_cod_database_fobs_code 2220479

loop_
_symmetry_equiv_pos_as_xyz
'x, y, z'
'-x, -y, -z'

loop_
_atom_site_type_symbol
_atom_site_label
_atom_site_fract_x
_atom_site_fract_y
_atom_site_fract_z
_atom_site_U_iso_or_equiv
_atom_site_adp_type
_atom_site_calc_flag
_atom_site_refinement_flags
_atom_site_occupancy
_atom_site_disorder_assembly
_atom_site_disorder_group
Cd Cd1 0.95793(3) 0.18405(3) 0.35302(2) 0.02519(9) Uani d . 1 . .
O O1 1.0863(3) -0.0176(3) 0.3642(3) 0.0414(6) Uani d . 1 . .
O O2 1.2261(3) 0.2183(3) 0.4339(3) 0.0405(6) Uani d . 1 . .
O O3 0.9956(3) 0.2355(3) 0.1778(2) 0.0359(6) Uani d . 1 . .
O O4 1.0395(3) 0.4563(3) 0.3186(2) 0.0391(6) Uani d . 1 . .
O O5 0.9890(4) 0.2639(4) 0.5669(3) 0.0405(7) Uani d . 1 . .
N N1 0.7280(3) 0.2663(3) 0.3305(3) 0.0303(6) Uani d . 1 . .
N N2 0.7334(3) -0.0205(3) 0.2344(3) 0.0325(7) Uani d . 1 . .
C C1 1.2161(4) 0.0827(4) 0.4162(3) 0.0309(8) Uani d . 1 . .
C C2 1.3631(4) 0.0395(4) 0.4593(3) 0.0301(7) Uani d . 1 . .
C C3 1.4937(4) 0.1431(4) 0.5520(4) 0.0380(9) Uani d . 1 . .
H H3 1.4903 0.2399 0.5871 0.046 Uiso calc R 1 . .
C C4 1.3706(4) -0.1043(4) 0.4069(4) 0.0374(9) Uani d . 1 . .
H H4 1.2838 -0.1749 0.3439 0.045 Uiso calc R 1 . .
C C5 1.0181(4) 0.3738(4) 0.2075(3) 0.0300(7) Uani d . 1 . .
C C6 1.0122(4) 0.4413(4) 0.1011(3) 0.0291(7) Uani d . 1 . .
C C7 1.0364(5) 0.3674(4) -0.0097(3) 0.0373(9) Uani d . 1 . .
H H7 1.0609 0.2775 -0.0170 0.045 Uiso calc R 1 . .
C C8 0.9751(5) 0.5750(4) 0.1105(4) 0.0398(9) Uani d . 1 . .
H H8 0.9580 0.6262 0.1847 0.048 Uiso calc R 1 . .
C C9 0.7232(5) 0.4041(4) 0.3839(4) 0.0401(9) Uani d . 1 . .
H H9 0.8158 0.4753 0.4379 0.048 Uiso calc R 1 . .
C C10 0.5850(5) 0.4462(5) 0.3622(4) 0.0499(11) Uani d . 1 . .
H H10 0.5859 0.5431 0.4027 0.060 Uiso calc R 1 . .
C C11 0.4501(5) 0.3451(5) 0.2821(4) 0.0499(11) Uani d . 1 . .
H H11 0.3579 0.3728 0.2663 0.060 Uiso calc R 1 . .
C C12 0.4487(4) 0.1981(4) 0.2224(4) 0.0362(8) Uani d . 1 . .
C C13 0.3116(4) 0.0852(5) 0.1363(4) 0.0475(10) Uani d . 1 . .
H H13 0.2174 0.1088 0.1161 0.057 Uiso calc R 1 . .
C C14 0.3154(4) -0.0539(5) 0.0839(4) 0.0476(10) Uani d . 1 . .
H H14 0.2250 -0.1247 0.0258 0.057 Uiso calc R 1 . .
C C15 0.4574(4) -0.0949(4) 0.1162(4) 0.0418(9) Uani d . 1 . .
C C16 0.4649(5) -0.2426(5) 0.0711(5) 0.0592(13) Uani d . 1 . .
H H16 0.3758 -0.3178 0.0162 0.071 Uiso calc R 1 . .
C C17 0.6024(6) -0.2744(5) 0.1081(6) 0.0740(17) Uani d . 1 . .
H H17 0.6083 -0.3716 0.0795 0.089 Uiso calc R 1 . .
C C18 0.7343(5) -0.1603(4) 0.1893(4) 0.0507(11) Uani d . 1 . .
H H18 0.8282 -0.1835 0.2131 0.061 Uiso calc R 1 . .
C C19 0.5959(4) 0.0121(4) 0.1992(3) 0.0295(7) Uani d . 1 . .
C C20 0.5924(4) 0.1633(4) 0.2516(3) 0.0274(7) Uani d . 1 . .
H H5A 0.958(5) 0.200(4) 0.596(4) 0.032(11) Uiso d . 1 . .
H H5B 0.960(5) 0.327(4) 0.596(4) 0.035(13) Uiso d . 1 . .

loop_
_atom_site_aniso_label
_atom_site_aniso_U_11
_atom_site_aniso_U_22
_atom_site_aniso_U_33
_atom_site_aniso_U_12
_atom_site_aniso_U_13
_atom_site_aniso_U_23
Cd1 0.02248(13) 0.02768(14) 0.02752(14) 0.01040(9) 0.00638(9) 0.01107(10)
O1 0.0258(13) 0.0428(15) 0.0577(17) 0.0128(12) 0.0060(12) 0.0240(13)
O2 0.0316(14) 0.0378(15) 0.0560(17) 0.0191(12) 0.0097(12) 0.0180(13)
O3 0.0457(15) 0.0339(14) 0.0333(13) 0.0135(12) 0.0120(12) 0.0178(11)
O4 0.0536(17) 0.0383(14) 0.0279(13) 0.0153(13) 0.0120(12) 0.0136(11)
O5 0.0595(19) 0.0346(16) 0.0337(15) 0.0177(15) 0.0206(14) 0.0124(13)
N1 0.0245(15) 0.0288(15) 0.0336(15) 0.0099(12) 0.0050(12) 0.0054(13)
N2 0.0275(15) 0.0264(15) 0.0388(16) 0.0091(12) 0.0055(13) 0.0058(13)
C1 0.0243(17) 0.045(2) 0.0348(18) 0.0181(16) 0.0120(15) 0.0218(16)
C2 0.0251(17) 0.0342(19) 0.0364(19) 0.0156(15) 0.0090(15) 0.0151(15)
C3 0.0314(19) 0.0314(19) 0.049(2) 0.0189(16) 0.0052(17) 0.0081(17)
C4 0.0283(19) 0.0334(19) 0.043(2) 0.0106(16) 0.0010(16) 0.0080(16)
C5 0.0274(17) 0.0364(19) 0.0305(18) 0.0120(15) 0.0090(14) 0.0154(15)
C6 0.0308(18) 0.0300(18) 0.0267(17) 0.0109(15) 0.0066(14) 0.0102(14)
C7 0.056(2) 0.0310(19) 0.0315(19) 0.0223(18) 0.0147(17) 0.0124(15)
C8 0.057(3) 0.041(2) 0.0315(19) 0.0259(19) 0.0199(18) 0.0137(16)
C9 0.035(2) 0.0285(19) 0.050(2) 0.0104(16) 0.0091(18) 0.0039(17)
C10 0.047(2) 0.034(2) 0.070(3) 0.0220(19) 0.019(2) 0.010(2)
C11 0.035(2) 0.051(3) 0.069(3) 0.024(2) 0.015(2) 0.019(2)
C12 0.0273(18) 0.040(2) 0.042(2) 0.0138(16) 0.0068(16) 0.0136(17)
C13 0.0243(19) 0.059(3) 0.052(2) 0.0127(19) 0.0004(18) 0.017(2)
C14 0.0206(18) 0.053(3) 0.049(2) -0.0023(17) -0.0048(17) 0.009(2)
C15 0.032(2) 0.043(2) 0.041(2) 0.0043(17) 0.0055(17) 0.0069(18)
C16 0.041(2) 0.040(2) 0.067(3) -0.002(2) -0.002(2) -0.005(2)
C17 0.058(3) 0.030(2) 0.101(4) 0.011(2) -0.003(3) -0.008(2)
C18 0.039(2) 0.034(2) 0.067(3) 0.0129(18) 0.004(2) 0.005(2)
C19 0.0256(17) 0.0290(18) 0.0283(17) 0.0054(14) 0.0030(14) 0.0071(14)
C20 0.0234(16) 0.0320(18) 0.0273(17) 0.0091(14) 0.0065(13) 0.0104(14)

loop_
_atom_type_symbol
_atom_type_description
_atom_type_scat_dispersion_real
_atom_type_scat_dispersion_imag
_atom_type_scat_source
C C 0.0033 0.0016 'International Tables Vol C Tables 4.2.6.8 and 6.1.1.4'
Cd Cd -0.8075 1.2024 'International Tables Vol C Tables 4.2.6.8 and 6.1.1.4'
N N 0.0061 0.0033 'International Tables Vol C Tables 4.2.6.8 and 6.1.1.4'
O O 0.0106 0.0060 'International Tables Vol C Tables 4.2.6.8 and 6.1.1.4'
H H 0.0000 0.0000 'International Tables Vol C Tables 4.2.6.8 and 6.1.1.4'

loop_
_geom_angle_atom_site_label_1
_geom_angle_atom_site_label_2
_geom_angle_atom_site_label_3
_geom_angle_site_symmetry_1
_geom_angle_site_symmetry_3
_geom_angle
_geom_angle_publ_flag
O3 Cd1 O5 . . 149.20(11) ?
O3 Cd1 O2 . . 89.18(9) ?
O5 Cd1 O2 . . 80.46(10) ?
O3 Cd1 N2 . . 93.93(10) ?
O5 Cd1 N2 . . 113.58(11) ?
O2 Cd1 N2 . . 136.37(9) ?
O3 Cd1 N1 . . 92.49(10) ?
O5 Cd1 N1 . . 84.71(10) ?
O2 Cd1 N1 . . 153.45(10) ?
N2 Cd1 N1 . . 69.96(9) ?
O3 Cd1 O1 . . 102.64(9) ?
O5 Cd1 O1 . . 94.69(10) ?
O2 Cd1 O1 . . 54.27(9) ?
N2 Cd1 O1 . . 82.74(9) ?
N1 Cd1 O1 . . 149.65(9) ?
C1 O1 Cd1 . . 88.0(2) ?
C1 O2 Cd1 . . 95.7(2) ?
C5 O3 Cd1 . . 103.3(2) ?
Cd1 O5 H5A . . 116(3) ?
Cd1 O5 H5B . . 122(3) ?
H5A O5 H5B . . 104(4) ?
C9 N1 C20 . . 118.2(3) ?
C9 N1 Cd1 . . 125.8(2) ?
C20 N1 Cd1 . . 116.0(2) ?
C18 N2 C19 . . 117.8(3) ?
C18 N2 Cd1 . . 125.2(3) ?
C19 N2 Cd1 . . 116.6(2) ?
O2 C1 O1 . . 122.0(3) ?
O2 C1 C2 . . 118.5(3) ?
O1 C1 C2 . . 119.5(3) ?
C3 C2 C4 . . 118.9(3) ?
C3 C2 C1 . . 120.2(3) ?
C4 C2 C1 . . 120.9(3) ?
C2 C3 C4 . 2_856 120.7(3) ?
C2 C3 H3 . . 119.6 ?
C4 C3 H3 2_856 . 119.6 ?
C3 C4 C2 2_856 . 120.3(3) ?
C3 C4 H4 2_856 . 119.8 ?
C2 C4 H4 . . 119.8 ?
O3 C5 O4 . . 123.6(3) ?
O3 C5 C6 . . 117.0(3) ?
O4 C5 C6 . . 119.3(3) ?
C7 C6 C8 . . 118.9(3) ?
C7 C6 C5 . . 120.3(3) ?
C8 C6 C5 . . 120.8(3) ?
C6 C7 C8 . 2_765 121.0(3) ?
C6 C7 H7 . . 119.5 ?
C8 C7 H7 2_765 . 119.5 ?
C7 C8 C6 2_765 . 120.1(3) ?
C7 C8 H8 2_765 . 119.9 ?
C6 C8 H8 . . 119.9 ?
N1 C9 C10 . . 122.7(4) ?
N1 C9 H9 . . 118.6 ?
C10 C9 H9 . . 118.6 ?
C11 C10 C9 . . 119.5(4) ?
C11 C10 H10 . . 120.3 ?
C9 C10 H10 . . 120.3 ?
C10 C11 C12 . . 120.2(4) ?
C10 C11 H11 . . 119.9 ?
C12 C11 H11 . . 119.9 ?
C11 C12 C20 . . 117.0(3) ?
C11 C12 C13 . . 123.6(3) ?
C20 C12 C13 . . 119.4(3) ?
C14 C13 C12 . . 121.4(4) ?
C14 C13 H13 . . 119.3 ?
C12 C13 H13 . . 119.3 ?
C13 C14 C15 . . 120.6(4) ?
C13 C14 H14 . . 119.7 ?
C15 C14 H14 . . 119.7 ?
C19 C15 C16 . . 116.9(4) ?
C19 C15 C14 . . 120.3(4) ?
C16 C15 C14 . . 122.8(4) ?
C17 C16 C15 . . 119.8(4) ?
C17 C16 H16 . . 120.1 ?
C15 C16 H16 . . 120.1 ?
C16 C17 C18 . . 119.2(4) ?
C16 C17 H17 . . 120.4 ?
C18 C17 H17 . . 120.4 ?
N2 C18 C17 . . 123.4(4) ?
N2 C18 H18 . . 118.3 ?
C17 C18 H18 . . 118.3 ?
N2 C19 C15 . . 122.9(3) ?
N2 C19 C20 . . 118.2(3) ?
C15 C19 C20 . . 118.9(3) ?
N1 C20 C12 . . 122.4(3) ?
N1 C20 C19 . . 118.2(3) ?
C12 C20 C19 . . 119.3(3) ?

loop_
_geom_bond_atom_site_label_1
_geom_bond_atom_site_label_2
_geom_bond_site_symmetry_2
_geom_bond_distance
_geom_bond_publ_flag
Cd1 O3 . 2.256(2) ?
Cd1 O5 . 2.281(3) ?
Cd1 O2 . 2.330(2) ?
Cd1 N2 . 2.366(3) ?
Cd1 N1 . 2.384(3) ?
Cd1 O1 . 2.489(2) ?
O1 C1 . 1.265(4) ?
O2 C1 . 1.253(4) ?
O3 C5 . 1.251(4) ?
O4 C5 . 1.255(4) ?
O5 H5A . 0.81(4) ?
O5 H5B . 0.75(4) ?
N1 C9 . 1.330(4) ?
N1 C20 . 1.357(4) ?
N2 C18 . 1.320(5) ?
N2 C19 . 1.354(4) ?
C1 C2 . 1.501(4) ?
C2 C3 . 1.382(5) ?
C2 C4 . 1.389(5) ?
C3 C4 2_856 1.382(5) ?
C3 H3 . 0.9300 ?
C4 C3 2_856 1.382(5) ?
C4 H4 . 0.9300 ?
C5 C6 . 1.507(5) ?
C6 C7 . 1.374(5) ?
C6 C8 . 1.387(5) ?
C7 C8 2_765 1.385(5) ?
C7 H7 . 0.9300 ?
C8 C7 2_765 1.386(5) ?
C8 H8 . 0.9300 ?
C9 C10 . 1.396(5) ?
C9 H9 . 0.9300 ?
C10 C11 . 1.349(6) ?
C10 H10 . 0.9300 ?
C11 C12 . 1.406(5) ?
C11 H11 . 0.9300 ?
C12 C20 . 1.411(5) ?
C12 C13 . 1.424(5) ?
C13 C14 . 1.336(6) ?
C13 H13 . 0.9300 ?
C14 C15 . 1.430(5) ?
C14 H14 . 0.9300 ?
C15 C19 . 1.400(5) ?
C15 C16 . 1.410(6) ?
C16 C17 . 1.354(6) ?
C16 H16 . 0.9300 ?
C17 C18 . 1.388(6) ?
C17 H17 . 0.9300 ?
C18 H18 . 0.9300 ?
C19 C20 . 1.441(5) ?

loop_
_geom_hbond_atom_site_label_D
_geom_hbond_atom_site_label_H
_geom_hbond_atom_site_label_A
_geom_hbond_site_symmetry_A
_geom_hbond_distance_DH
_geom_hbond_distance_HA
_geom_hbond_distance_DA
_geom_hbond_angle_DHA
O5 H5A O1 2_756 0.81(4) 1.91(4) 2.697(4) 163(4)
O5 H5B O4 2_766 0.75(4) 2.07(4) 2.782(4) 159(4)

loop_
_geom_torsion_atom_site_label_1
_geom_torsion_atom_site_label_2
_geom_torsion_atom_site_label_3
_geom_torsion_atom_site_label_4
_geom_torsion_site_symmetry_1
_geom_torsion_site_symmetry_2
_geom_torsion_site_symmetry_3
_geom_torsion_site_symmetry_4
_geom_torsion
_geom_torsion_publ_flag
O3 Cd1 O1 C1 . . . . 80.9(2) ?
O5 Cd1 O1 C1 . . . . -73.5(2) ?
O2 Cd1 O1 C1 . . . . 1.20(19) ?
N2 Cd1 O1 C1 . . . . 173.3(2) ?
N1 Cd1 O1 C1 . . . . -161.0(2) ?
O3 Cd1 O2 C1 . . . . -107.5(2) ?
O5 Cd1 O2 C1 . . . . 101.7(2) ?
N2 Cd1 O2 C1 . . . . -12.6(3) ?
N1 Cd1 O2 C1 . . . . 158.6(2) ?
O1 Cd1 O2 C1 . . . . -1.2(2) ?
O5 Cd1 O3 C5 . . . . -20.9(3) ?
O2 Cd1 O3 C5 . . . . -90.5(2) ?
N2 Cd1 O3 C5 . . . . 133.0(2) ?
N1 Cd1 O3 C5 . . . . 62.9(2) ?
O1 Cd1 O3 C5 . . . . -143.6(2) ?
C1 Cd1 O3 C5 . . . . -116.4(2) ?
O3 Cd1 N1 C9 . . . . -91.3(3) ?
O5 Cd1 N1 C9 . . . . 57.9(3) ?
O2 Cd1 N1 C9 . . . . 1.8(4) ?
N2 Cd1 N1 C9 . . . . 175.4(3) ?
O1 Cd1 N1 C9 . . . . 148.2(3) ?
C1 Cd1 N1 C9 . . . . 84.5(7) ?
O3 Cd1 N1 C20 . . . . 85.8(2) ?
O5 Cd1 N1 C20 . . . . -125.0(2) ?
O2 Cd1 N1 C20 . . . . 178.9(2) ?
N2 Cd1 N1 C20 . . . . -7.5(2) ?
O1 Cd1 N1 C20 . . . . -34.7(3) ?
C1 Cd1 N1 C20 . . . . -98.4(6) ?
O3 Cd1 N2 C18 . . . . 90.0(3) ?
O5 Cd1 N2 C18 . . . . -104.2(3) ?
O2 Cd1 N2 C18 . . . . -2.9(4) ?
N1 Cd1 N2 C18 . . . . -178.7(4) ?
O1 Cd1 N2 C18 . . . . -12.2(3) ?
C1 Cd1 N2 C18 . . . . -8.9(4) ?
O3 Cd1 N2 C19 . . . . -82.7(3) ?
O5 Cd1 N2 C19 . . . . 83.1(3) ?
O2 Cd1 N2 C19 . . . . -175.6(2) ?
N1 Cd1 N2 C19 . . . . 8.6(2) ?
O1 Cd1 N2 C19 . . . . 175.1(3) ?
C1 Cd1 N2 C19 . . . . 178.4(2) ?
Cd1 O2 C1 O1 . . . . 2.3(4) ?
Cd1 O2 C1 C2 . . . . -177.3(3) ?
Cd1 O1 C1 O2 . . . . -2.1(3) ?
Cd1 O1 C1 C2 . . . . 177.5(3) ?
O3 Cd1 C1 O2 . . . . 74.0(2) ?
O5 Cd1 C1 O2 . . . . -75.3(2) ?
N2 Cd1 C1 O2 . . . . 170.8(2) ?
N1 Cd1 C1 O2 . . . . -101.9(6) ?
O1 Cd1 C1 O2 . . . . 177.8(3) ?
O3 Cd1 C1 O1 . . . . -103.9(2) ?
O5 Cd1 C1 O1 . . . . 106.8(2) ?
O2 Cd1 C1 O1 . . . . -177.8(3) ?
N2 Cd1 C1 O1 . . . . -7.1(2) ?
N1 Cd1 C1 O1 . . . . 80.3(6) ?
O2 C1 C2 C3 . . . . 21.6(5) ?
O1 C1 C2 C3 . . . . -158.0(4) ?
Cd1 C1 C2 C3 . . . . -7(3) ?
O2 C1 C2 C4 . . . . -158.3(4) ?
O1 C1 C2 C4 . . . . 22.1(5) ?
Cd1 C1 C2 C4 . . . . 173(3) ?
C4 C2 C3 C4 . . . 2_856 -0.6(6) ?
C1 C2 C3 C4 . . . 2_856 179.6(3) ?
C3 C2 C4 C3 . . . 2_856 0.6(6) ?
C1 C2 C4 C3 . . . 2_856 -179.6(3) ?
Cd1 O3 C5 O4 . . . . 10.6(4) ?
Cd1 O3 C5 C6 . . . . -166.9(2) ?
O3 C5 C6 C7 . . . . -22.1(5) ?
O4 C5 C6 C7 . . . . 160.3(3) ?
O3 C5 C6 C8 . . . . 154.9(4) ?
O4 C5 C6 C8 . . . . -22.7(5) ?
C8 C6 C7 C8 . . . 2_765 0.2(7) ?
C5 C6 C7 C8 . . . 2_765 177.3(4) ?
C7 C6 C8 C7 . . . 2_765 -0.2(7) ?
C5 C6 C8 C7 . . . 2_765 -177.2(3) ?
C20 N1 C9 C10 . . . . 0.2(6) ?
Cd1 N1 C9 C10 . . . . 177.2(3) ?
N1 C9 C10 C11 . . . . -1.3(7) ?
C9 C10 C11 C12 . . . . 0.9(7) ?
C10 C11 C12 C20 . . . . 0.6(6) ?
C10 C11 C12 C13 . . . . -179.7(4) ?
C11 C12 C13 C14 . . . . -178.6(4) ?
C20 C12 C13 C14 . . . . 1.0(6) ?
C12 C13 C14 C15 . . . . 2.0(7) ?
C13 C14 C15 C19 . . . . -2.7(7) ?
C13 C14 C15 C16 . . . . 175.1(5) ?
C19 C15 C16 C17 . . . . -0.4(7) ?
C14 C15 C16 C17 . . . . -178.3(5) ?
C15 C16 C17 C18 . . . . -0.6(9) ?
C19 N2 C18 C17 . . . . 0.1(7) ?
Cd1 N2 C18 C17 . . . . -172.5(4) ?
C16 C17 C18 N2 . . . . 0.8(9) ?
C18 N2 C19 C15 . . . . -1.2(6) ?
Cd1 N2 C19 C15 . . . . 172.1(3) ?
C18 N2 C19 C20 . . . . 177.8(4) ?
Cd1 N2 C19 C20 . . . . -9.0(4) ?
C16 C15 C19 N2 . . . . 1.3(6) ?
C14 C15 C19 N2 . . . . 179.2(4) ?
C16 C15 C19 C20 . . . . -177.6(4) ?
C14 C15 C19 C20 . . . . 0.3(6) ?
C9 N1 C20 C12 . . . . 1.5(5) ?
Cd1 N1 C20 C12 . . . . -175.9(3) ?
C9 N1 C20 C19 . . . . -176.7(3) ?
Cd1 N1 C20 C19 . . . . 6.0(4) ?
C11 C12 C20 N1 . . . . -1.9(5) ?
C13 C12 C20 N1 . . . . 178.5(3) ?
C11 C12 C20 C19 . . . . 176.3(3) ?
C13 C12 C20 C19 . . . . -3.4(5) ?
N2 C19 C20 N1 . . . . 1.9(5) ?
C15 C19 C20 N1 . . . . -179.1(3) ?
N2 C19 C20 C12 . . . . -176.3(3) ?
C15 C19 C20 C12 . . . . 2.7(5) ?
